data_1523702
loop_
_publ_author_name
'Gilmore, C.J.'
'Woodward, P.'

_publ_section_title
;
 Crystal and molecular structure of H2 Fe Ru3 (C O)13 : a tetrahedral
 hydridocarbonyl of iron and ruthenium containing asymmetric carbon
 bridges
;
_journal_name_full
;
Journal of the Chemical Society A: Inorganic, Physical, Theoretical (1966-1971)
;
_journal_page_first 3453
_journal_page_last 3458
_journal_volume 1971
_journal_year 1971
_chemical_formula_sum 'C13 H2 Fe O13 Ru3'
_chemical_name_systematic 'H2 Fe Ru3 (C O)13'
_space_group_IT_number 14
_symmetry_space_group_name_Hall '-P 2yab'
_symmetry_space_group_name_H-M 'P 1 21/a 1'
_cell_angle_alpha 90
_cell_angle_beta 90.95
_cell_angle_gamma 90
_cell_formula_units_Z 8
_cell_length_a 47
_cell_length_b 8.75
_cell_length_c 9.56
_cell_volume 3931.010
_citation_journal_id_ASTM JCSIAP
_cod_data_source_file Gilmore_JCSIAP_1971_349.cif
_cod_data_source_block C13H2Fe1O13Ru3
_cod_original_cell_volume 3931.01
_cod_original_sg_symbol_Hall '-P 2ybc (z,y,-x)'
_cod_original_formula_sum 'C13 H2 Fe1 O13 Ru3'
_cod_database_code 1523702

loop_
_symmetry_equiv_pos_as_xyz
x,y,z
-x+1/2,y+1/2,-z
-x,-y,-z
x-1/2,-y-1/2,z

loop_
_atom_site_label
_atom_site_type_symbol
_atom_site_fract_x
_atom_site_fract_y
_atom_site_fract_z
_atom_site_occupancy
_atom_site_U_iso_or_equiv
O4 O-2 0.045 0.281 0.643 1 0.0
O9 O-2 0.033 0.727 0.068 1 0.0
C1 C+2 0.091 0.239 -0.048 1 0.0
O1 O-2 0.111 0.311 -0.118 1 0.0
O6 O-2 -0.028 0.324 0.342 1 0.0
C10 C+2 0.124 0.236 0.23 1 0.0
O15 O-2 0.221 0.197 0.307 1 0.0
O18 O-2 0.255 0.403 -0.064 1 0.0
O14 O-2 0.289 0.282 0.648 1 0.0
C11 C+2 0.099 0.099 0.419 1 0.0
O2 O-2 0.04 -0.005 -0.136 1 0.0
C8 C+2 0.073 0.659 0.369 1 0.0
C12 C+2 0.095 0.371 0.411 1 0.0
O8 O-2 0.076 0.739 0.468 1 0.0
O21 O-2 0.404 0.178 0.207 1 0.0
C19 C+2 0.303 0.079 -0.074 1 0.0
C21 C+2 0.379 0.189 0.231 1 0.0
Ru6 Ru 0.34431 0.19 0.2871 1 0.0
O23 O-2 0.328 0.603 0.528 1 0.0
O12 O-2 0.102 0.408 0.508 1 0.0
O17 O-2 0.347 0.42 -0.139 1 0.0
C6 C+2 -0.005 0.278 0.342 1 0.0
Ru5 Ru 0.3062 0.2496 0.0505 1 0.0
C25 C+2 0.276 0.453 0.284 1 0.0
C7 C+2 0.1 0.533 0.145 1 0.0
C20 C+2 0.354 0.242 0.465 1 0.0
C5 C+2 0.03 0.053 0.347 1 0.0
C24 C+2 0.31 0.577 0.145 1 0.0
O22 O-2 0.346 -0.138 0.327 1 0.0
O5 O-2 0.022 -0.065 0.346 1 0.0
Ru1 Ru 0.05895 0.2526 0.0529 1 0.0
O25 O-2 0.255 0.513 0.316 1 0.0
O24 O-2 0.309 0.703 0.082 1 0.0
C13 C+2 0.081 0.062 0.168 1 0.0
C14 C+2 0.288 0.254 0.518 1 0.0
O20 O-2 0.357 0.239 0.598 1 0.0
Fe2 Fe 0.31507 0.444 0.2647 1 0.0
O7 O-2 0.122 0.572 0.094 1 0.0
Ru2 Ru 0.03383 0.2452 0.3291 1 0.0
C15 C+2 0.246 0.198 0.313 1 0.0
O26 O-2 0.373 0.485 0.161 1 0.0
C18 C+2 0.275 0.348 -0.023 1 0.0
C16 C+2 0.285 0.001 0.366 1 0.0
O13 O-2 0.082 -0.064 0.153 1 0.0
O16 O-2 0.283 -0.12 0.389 1 0.0
C22 C+2 0.341 -0.006 0.309 1 0.0
O19 O-2 0.302 -0.018 -0.145 1 0.0
Fe1 Fe 0.09028 0.2224 0.2856 1 0.0
Ru3 Ru 0.06892 0.4944 0.2353 1 0.0
C2 C+2 0.043 0.107 -0.046 1 0.0
Ru4 Ru 0.28525 0.1977 0.3316 1 0.0
O11 O-2 0.103 0.032 0.52 1 0.0
C23 C+2 0.327 0.544 0.418 1 0.0
O10 O-2 0.146 0.256 0.183 1 0.0
C3 C+2 0.037 0.382 -0.047 1 0.0
C26 C+2 0.348 0.433 0.22 1 0.0
O3 O-2 0.021 0.452 -0.128 1 0.0
C4 C+2 0.042 0.273 0.522 1 0.0
C17 C+2 0.331 0.331 -0.061 1 0.0
C9 C+2 0.046 0.624 0.104 1 0.0
